data_2234536
loop_
_publ_author_name
'Lakshmanan, D.'
'Murugavel, S.'
'Kannan, D.'
'Bakthadoss, M.'

_publ_section_title
;
 Methyl
 (2<i>E</i>)-2-({2-[(2<i>E</i>)-2-benzylidene-3-methoxy-3-oxopropyl]-1,3-dioxoindan-2-yl}methyl)-3-phenylprop-2-enoate
;
_journal_coeditor_code BT5874
_journal_issue 5
_journal_name_full 'Acta Crystallographica Section E'
_journal_page_first o1563
_journal_page_last o1564
_journal_paper_doi 10.1107/S1600536812017965
_journal_volume 68
_journal_year 2012
_chemical_formula_iupac 'C31 H26 O6'
_chemical_formula_moiety 'C31 H26 O6'
_chemical_formula_sum 'C31 H26 O6'
_chemical_formula_weight 494.52
_chemical_name_systematic
;
Methyl
(2<i>E</i>)-2-({2-[(2<i>E</i>)-2-benzylidene-3-methoxy-3-oxopropyl]-1,3-\
dioxoindan-2-yl}methyl)-3-phenylprop-2-enoate
;
_space_group_IT_number 2
_symmetry_cell_setting triclinic
_symmetry_space_group_name_Hall '-P 1'
_symmetry_space_group_name_H-M 'P -1'
_atom_sites_solution_hydrogens geom
_atom_sites_solution_primary direct
_atom_sites_solution_secondary difmap
_audit_creation_method SHELXL-97
_cell_angle_alpha 71.250(2)
_cell_angle_beta 77.889(3)
_cell_angle_gamma 76.656(2)
_cell_formula_units_Z 2
_cell_length_a 10.5657(4)
_cell_length_b 10.9275(5)
_cell_length_c 11.8961(5)
_cell_measurement_reflns_used 7169
_cell_measurement_temperature 293(2)
_cell_measurement_theta_max 29.8
_cell_measurement_theta_min 2.0
_cell_volume 1251.70(9)
_computing_cell_refinement 'APEX2 and SAINT (Bruker, 2004)'
_computing_data_collection 'APEX2 (Bruker, 2004)'
_computing_data_reduction 'SAINT and XPREP (Bruker, 2004)'
_computing_molecular_graphics 'ORTEP-3 (Farrugia (1997)'
_computing_publication_material 'SHELXL97 (Sheldrick, 2008) and  PLATON  (Spek, 2009)'
_computing_structure_refinement 'SHELXL97 (Sheldrick, 2008)'
_computing_structure_solution 'SHELXS97 (Sheldrick, 2008)'
_diffrn_ambient_temperature 293(2)
_diffrn_detector_area_resol_mean 10.0
_diffrn_measured_fraction_theta_full 0.989
_diffrn_measured_fraction_theta_max 0.966
_diffrn_measurement_device_type 'Bruker APEXII CCD'
_diffrn_measurement_method '\w scans'
_diffrn_radiation_monochromator graphite
_diffrn_radiation_source 'fine-focus sealed tube'
_diffrn_radiation_type MoK\a
_diffrn_radiation_wavelength 0.71073
_diffrn_reflns_av_R_equivalents 0.0278
_diffrn_reflns_av_sigmaI/netI 0.0268
_diffrn_reflns_limit_h_max 14
_diffrn_reflns_limit_h_min -14
_diffrn_reflns_limit_k_max 15
_diffrn_reflns_limit_k_min -15
_diffrn_reflns_limit_l_max 16
_diffrn_reflns_limit_l_min -12
_diffrn_reflns_number 25995
_diffrn_reflns_theta_full 25.00
_diffrn_reflns_theta_max 29.79
_diffrn_reflns_theta_min 2.00
_exptl_absorpt_coefficient_mu 0.091
_exptl_absorpt_correction_T_max 0.985
_exptl_absorpt_correction_T_min 0.978
_exptl_absorpt_correction_type multi-scan
_exptl_absorpt_process_details '(SADABS; Sheldrick, 1996)'
_exptl_crystal_colour Colourless
_exptl_crystal_density_diffrn 1.312
_exptl_crystal_density_method 'not measured'
_exptl_crystal_description Block
_exptl_crystal_F_000 520
_exptl_crystal_size_max 0.25
_exptl_crystal_size_mid 0.23
_exptl_crystal_size_min 0.17
_refine_diff_density_max 0.276
_refine_diff_density_min -0.183
_refine_ls_extinction_coef 0.0071(18)
_refine_ls_extinction_expression Fc^*^=kFc[1+0.001xFc^2^\l^3^/sin(2\q)]^-1/4^
_refine_ls_extinction_method 'SHELXL97 (Sheldrick, 2008)'
_refine_ls_goodness_of_fit_ref 1.038
_refine_ls_hydrogen_treatment constr
_refine_ls_matrix_type full
_refine_ls_number_parameters 337
_refine_ls_number_reflns 6921
_refine_ls_number_restraints 0
_refine_ls_restrained_S_all 1.038
_refine_ls_R_factor_all 0.0649
_refine_ls_R_factor_gt 0.0444
_refine_ls_shift/su_max 0.000
_refine_ls_shift/su_mean 0.000
_refine_ls_structure_factor_coef Fsqd
_refine_ls_weighting_details 'calc w=1/[\s^2^(Fo^2^)+(0.0592P)^2^+0.2010P] where P=(Fo^2^+2Fc^2^)/3'
_refine_ls_weighting_scheme calc
_refine_ls_wR_factor_gt 0.1146
_refine_ls_wR_factor_ref 0.1281
_reflns_number_gt 5016
_reflns_number_total 6921
_reflns_threshold_expression I>2\s(I)
_cod_data_source_file bt5874.cif
_cod_data_source_block I
_cod_database_code 2234536
_cod_database_fobs_code 2234536

loop_
_symmetry_equiv_pos_as_xyz
'x, y, z'
'-x, -y, -z'

loop_
_atom_site_type_symbol
_atom_site_label
_atom_site_fract_x
_atom_site_fract_y
_atom_site_fract_z
_atom_site_U_iso_or_equiv
_atom_site_adp_type
_atom_site_calc_flag
_atom_site_refinement_flags
_atom_site_occupancy
_atom_site_symmetry_multiplicity
C C1 0.25024(11) 0.03216(11) 0.19693(10) 0.0334(2) Uani d . 1 1
C C2 0.29043(12) -0.11776(12) 0.22493(11) 0.0379(3) Uani d . 1 1
C C3 0.27268(11) -0.15476(12) 0.12061(11) 0.0357(3) Uani d . 1 1
C C4 0.31247(13) -0.27427(13) 0.09515(13) 0.0441(3) Uani d . 1 1
H H4 0.3578 -0.3463 0.1468 0.053 Uiso calc R 1 1
C C5 0.28266(14) -0.28279(15) -0.00914(14) 0.0508(4) Uani d . 1 1
H H5 0.3097 -0.3616 -0.0288 0.061 Uiso calc R 1 1
C C6 0.21335(15) -0.17655(16) -0.08524(14) 0.0525(4) Uani d . 1 1
H H6 0.1929 -0.1857 -0.1541 0.063 Uiso calc R 1 1
C C7 0.17414(13) -0.05732(14) -0.06069(12) 0.0455(3) Uani d . 1 1
H H7 0.1277 0.0142 -0.1120 0.055 Uiso calc R 1 1
C C8 0.20613(11) -0.04741(12) 0.04293(11) 0.0352(3) Uani d . 1 1
C C9 0.17798(11) 0.06785(11) 0.08894(10) 0.0335(2) Uani d . 1 1
C C10 0.17153(12) 0.08121(12) 0.30306(11) 0.0364(3) Uani d . 1 1
H H10A 0.2062 0.0235 0.3749 0.044 Uiso calc R 1 1
H H10B 0.1909 0.1673 0.2916 0.044 Uiso calc R 1 1
C C11 0.02411(12) 0.09234(11) 0.32861(10) 0.0344(2) Uani d . 1 1
C C12 -0.05926(13) 0.20136(12) 0.33956(12) 0.0395(3) Uani d . 1 1
H H12 -0.1460 0.1918 0.3706 0.047 Uiso calc R 1 1
C C13 -0.03082(12) 0.33552(12) 0.30845(12) 0.0404(3) Uani d . 1 1
C C14 0.02253(14) 0.39710(14) 0.19283(14) 0.0496(3) Uani d . 1 1
H H14 0.0492 0.3504 0.1364 0.060 Uiso calc R 1 1
C C15 0.03664(16) 0.52755(15) 0.16017(17) 0.0594(4) Uani d . 1 1
H H15 0.0699 0.5686 0.0815 0.071 Uiso calc R 1 1
C C16 0.00162(16) 0.59609(15) 0.24355(18) 0.0610(4) Uani d . 1 1
H H16 0.0123 0.6832 0.2221 0.073 Uiso calc R 1 1
C C17 -0.04925(17) 0.53541(15) 0.35889(17) 0.0610(4) Uani d . 1 1
H H17 -0.0714 0.5814 0.4158 0.073 Uiso calc R 1 1
C C18 -0.06809(16) 0.40642(14) 0.39177(14) 0.0517(3) Uani d . 1 1
H H18 -0.1056 0.3675 0.4695 0.062 Uiso calc R 1 1
C C19 -0.02906(13) -0.02882(12) 0.34965(11) 0.0389(3) Uani d . 1 1
C C20 -0.21535(18) -0.13120(16) 0.41099(18) 0.0694(5) Uani d . 1 1
H H20A -0.2102 -0.1496 0.3363 0.104 Uiso calc R 1 1
H H20B -0.3058 -0.1147 0.4460 0.104 Uiso calc R 1 1
H H20C -0.1688 -0.2052 0.4648 0.104 Uiso calc R 1 1
C C21 0.38551(12) 0.08067(12) 0.16164(12) 0.0387(3) Uani d . 1 1
H H21A 0.4251 0.0591 0.2337 0.046 Uiso calc R 1 1
H H21B 0.4434 0.0330 0.1089 0.046 Uiso calc R 1 1
C C22 0.37728(11) 0.22488(13) 0.10063(11) 0.0379(3) Uani d . 1 1
C C23 0.38335(13) 0.31646(13) 0.15049(12) 0.0411(3) Uani d . 1 1
H H23 0.3673 0.4022 0.1013 0.049 Uiso calc R 1 1
C C24 0.41114(12) 0.30482(12) 0.27018(12) 0.0392(3) Uani d . 1 1
C C25 0.51220(13) 0.21207(14) 0.32403(13) 0.0459(3) Uani d . 1 1
H H25 0.5591 0.1478 0.2881 0.055 Uiso calc R 1 1
C C26 0.54314(14) 0.21504(16) 0.43022(14) 0.0529(4) Uani d . 1 1
H H26 0.6109 0.1528 0.4650 0.063 Uiso calc R 1 1
C C27 0.47525(16) 0.30853(17) 0.48491(14) 0.0569(4) Uani d . 1 1
H H27 0.4971 0.3102 0.5561 0.068 Uiso calc R 1 1
C C28 0.37445(16) 0.39995(16) 0.43375(14) 0.0549(4) Uani d . 1 1
H H28 0.3275 0.4632 0.4709 0.066 Uiso calc R 1 1
C C29 0.34272(14) 0.39827(13) 0.32762(13) 0.0463(3) Uani d . 1 1
H H29 0.2744 0.4607 0.2939 0.056 Uiso calc R 1 1
C C30 0.36793(13) 0.26335(14) -0.02990(12) 0.0437(3) Uani d . 1 1
C C31 0.3415(2) 0.4347(2) -0.20839(15) 0.0730(5) Uani d . 1 1
H H31A 0.4247 0.4020 -0.2489 0.110 Uiso calc R 1 1
H H31B 0.3243 0.5289 -0.2364 0.110 Uiso calc R 1 1
H H31C 0.2732 0.4010 -0.2247 0.110 Uiso calc R 1 1
O O1 0.10725(9) 0.17082(9) 0.05059(8) 0.0454(2) Uani d . 1 1
O O2 0.33508(11) -0.18975(10) 0.31315(9) 0.0565(3) Uani d . 1 1
O O3 -0.15730(10) -0.01759(9) 0.38974(10) 0.0549(3) Uani d . 1 1
O O4 0.03542(11) -0.12708(10) 0.32961(12) 0.0659(3) Uani d . 1 1
O O5 0.34473(12) 0.39300(10) -0.08061(9) 0.0581(3) Uani d . 1 1
O O6 0.38424(11) 0.18503(11) -0.08508(9) 0.0588(3) Uani d . 1 1

loop_
_atom_site_aniso_label
_atom_site_aniso_U_11
_atom_site_aniso_U_22
_atom_site_aniso_U_33
_atom_site_aniso_U_12
_atom_site_aniso_U_13
_atom_site_aniso_U_23
C1 0.0328(5) 0.0355(6) 0.0339(6) -0.0033(4) -0.0080(5) -0.0124(5)
C2 0.0363(6) 0.0370(6) 0.0400(7) -0.0031(5) -0.0089(5) -0.0107(5)
C3 0.0314(5) 0.0373(6) 0.0389(6) -0.0072(5) -0.0020(5) -0.0129(5)
C4 0.0413(7) 0.0373(6) 0.0543(8) -0.0094(5) -0.0011(6) -0.0160(6)
C5 0.0496(8) 0.0499(8) 0.0620(9) -0.0160(6) 0.0051(7) -0.0316(7)
C6 0.0507(8) 0.0688(10) 0.0513(8) -0.0167(7) -0.0036(6) -0.0337(8)
C7 0.0428(7) 0.0575(8) 0.0408(7) -0.0080(6) -0.0090(6) -0.0192(6)
C8 0.0314(6) 0.0405(6) 0.0357(6) -0.0072(5) -0.0033(5) -0.0141(5)
C9 0.0301(5) 0.0375(6) 0.0323(6) -0.0052(4) -0.0038(4) -0.0101(5)
C10 0.0394(6) 0.0395(6) 0.0335(6) -0.0062(5) -0.0070(5) -0.0142(5)
C11 0.0402(6) 0.0346(6) 0.0295(6) -0.0086(5) -0.0023(5) -0.0109(5)
C12 0.0383(6) 0.0384(6) 0.0428(7) -0.0099(5) 0.0010(5) -0.0153(5)
C13 0.0372(6) 0.0356(6) 0.0507(7) -0.0030(5) -0.0072(5) -0.0174(6)
C14 0.0503(8) 0.0433(7) 0.0570(9) -0.0119(6) 0.0022(6) -0.0205(6)
C15 0.0567(9) 0.0449(8) 0.0729(11) -0.0169(7) 0.0007(8) -0.0130(7)
C16 0.0551(9) 0.0371(7) 0.0962(13) -0.0076(6) -0.0189(9) -0.0217(8)
C17 0.0724(10) 0.0440(8) 0.0787(12) 0.0041(7) -0.0265(9) -0.0344(8)
C18 0.0603(9) 0.0432(7) 0.0536(8) 0.0021(6) -0.0142(7) -0.0207(6)
C19 0.0453(7) 0.0360(6) 0.0339(6) -0.0095(5) 0.0016(5) -0.0111(5)
C20 0.0665(10) 0.0526(9) 0.0910(13) -0.0333(8) 0.0190(9) -0.0265(9)
C21 0.0317(6) 0.0418(6) 0.0442(7) -0.0032(5) -0.0073(5) -0.0155(5)
C22 0.0298(5) 0.0454(7) 0.0386(6) -0.0076(5) -0.0044(5) -0.0118(5)
C23 0.0407(6) 0.0418(7) 0.0405(7) -0.0106(5) -0.0073(5) -0.0085(5)
C24 0.0365(6) 0.0425(7) 0.0405(7) -0.0140(5) -0.0049(5) -0.0100(5)
C25 0.0363(6) 0.0542(8) 0.0496(8) -0.0072(6) -0.0054(6) -0.0192(6)
C26 0.0405(7) 0.0676(9) 0.0510(8) -0.0086(6) -0.0135(6) -0.0139(7)
C27 0.0559(9) 0.0772(11) 0.0461(8) -0.0196(8) -0.0102(7) -0.0223(8)
C28 0.0583(9) 0.0600(9) 0.0536(9) -0.0114(7) -0.0029(7) -0.0286(7)
C29 0.0455(7) 0.0440(7) 0.0509(8) -0.0093(6) -0.0072(6) -0.0144(6)
C30 0.0355(6) 0.0536(8) 0.0428(7) -0.0125(5) -0.0025(5) -0.0135(6)
C31 0.0816(12) 0.0871(13) 0.0457(9) -0.0209(10) -0.0202(8) -0.0016(9)
O1 0.0458(5) 0.0430(5) 0.0455(5) 0.0049(4) -0.0157(4) -0.0133(4)
O2 0.0703(7) 0.0465(6) 0.0492(6) 0.0059(5) -0.0277(5) -0.0085(5)
O3 0.0466(5) 0.0408(5) 0.0757(7) -0.0176(4) 0.0115(5) -0.0207(5)
O4 0.0585(6) 0.0452(6) 0.0961(9) -0.0152(5) 0.0167(6) -0.0367(6)
O5 0.0748(7) 0.0553(6) 0.0427(6) -0.0113(5) -0.0180(5) -0.0061(5)
O6 0.0670(7) 0.0698(7) 0.0467(6) -0.0169(5) -0.0023(5) -0.0268(5)

loop_
_atom_type_symbol
_atom_type_description
_atom_type_scat_dispersion_real
_atom_type_scat_dispersion_imag
_atom_type_scat_source
C C 0.0033 0.0016 'International Tables Vol C Tables 4.2.6.8 and 6.1.1.4'
H H 0.0000 0.0000 'International Tables Vol C Tables 4.2.6.8 and 6.1.1.4'
O O 0.0106 0.0060 'International Tables Vol C Tables 4.2.6.8 and 6.1.1.4'

loop_
_geom_angle_atom_site_label_1
_geom_angle_atom_site_label_2
_geom_angle_atom_site_label_3
_geom_angle
C9 C1 C10 114.88(10)
C9 C1 C2 102.63(9)
C10 C1 C2 114.96(10)
C9 C1 C21 112.06(10)
C10 C1 C21 108.52(9)
C2 C1 C21 103.19(9)
O2 C2 C3 126.87(12)
O2 C2 C1 125.44(12)
C3 C2 C1 107.57(10)
C8 C3 C4 120.86(12)
C8 C3 C2 109.67(10)
C4 C3 C2 129.47(12)
C5 C4 C3 117.82(13)
C5 C4 H4 121.1
C3 C4 H4 121.1
C4 C5 C6 121.34(13)
C4 C5 H5 119.3
C6 C5 H5 119.3
C7 C6 C5 121.08(13)
C7 C6 H6 119.5
C5 C6 H6 119.5
C6 C7 C8 117.83(13)
C6 C7 H7 121.1
C8 C7 H7 121.1
C3 C8 C7 121.04(12)
C3 C8 C9 110.18(10)
C7 C8 C9 128.78(12)
O1 C9 C8 126.17(11)
O1 C9 C1 125.91(11)
C8 C9 C1 107.88(9)
C11 C10 C1 120.19(10)
C11 C10 H10A 107.3
C1 C10 H10A 107.3
C11 C10 H10B 107.3
C1 C10 H10B 107.3
H10A C10 H10B 106.9
C12 C11 C19 118.89(11)
C12 C11 C10 124.08(11)
C19 C11 C10 116.93(10)
C11 C12 C13 128.02(12)
C11 C12 H12 116.0
C13 C12 H12 116.0
C14 C13 C18 118.65(12)
C14 C13 C12 120.66(12)
C18 C13 C12 120.43(13)
C13 C14 C15 120.79(14)
C13 C14 H14 119.6
C15 C14 H14 119.6
C16 C15 C14 120.12(16)
C16 C15 H15 119.9
C14 C15 H15 119.9
C15 C16 C17 119.57(14)
C15 C16 H16 120.2
C17 C16 H16 120.2
C16 C17 C18 120.93(14)
C16 C17 H17 119.5
C18 C17 H17 119.5
C17 C18 C13 119.89(15)
C17 C18 H18 120.1
C13 C18 H18 120.1
O4 C19 O3 122.35(12)
O4 C19 C11 123.84(12)
O3 C19 C11 113.78(10)
O3 C20 H20A 109.5
O3 C20 H20B 109.5
H20A C20 H20B 109.5
O3 C20 H20C 109.5
H20A C20 H20C 109.5
H20B C20 H20C 109.5
C22 C21 C1 114.63(10)
C22 C21 H21A 108.6
C1 C21 H21A 108.6
C22 C21 H21B 108.6
C1 C21 H21B 108.6
H21A C21 H21B 107.6
C23 C22 C30 119.34(12)
C23 C22 C21 126.49(12)
C30 C22 C21 114.10(11)
C22 C23 C24 131.01(12)
C22 C23 H23 114.5
C24 C23 H23 114.5
C29 C24 C25 117.80(12)
C29 C24 C23 118.80(12)
C25 C24 C23 123.09(12)
C26 C25 C24 120.52(13)
C26 C25 H25 119.7
C24 C25 H25 119.7
C27 C26 C25 120.79(14)
C27 C26 H26 119.6
C25 C26 H26 119.6
C26 C27 C28 119.49(14)
C26 C27 H27 120.3
C28 C27 H27 120.3
C27 C28 C29 120.30(14)
C27 C28 H28 119.8
C29 C28 H28 119.8
C28 C29 C24 121.09(13)
C28 C29 H29 119.5
C24 C29 H29 119.5
O6 C30 O5 123.11(13)
O6 C30 C22 123.02(13)
O5 C30 C22 113.82(12)
O5 C31 H31A 109.5
O5 C31 H31B 109.5
H31A C31 H31B 109.5
O5 C31 H31C 109.5
H31A C31 H31C 109.5
H31B C31 H31C 109.5
C19 O3 C20 116.63(11)
C30 O5 C31 115.67(13)

loop_
_geom_bond_atom_site_label_1
_geom_bond_atom_site_label_2
_geom_bond_distance
C1 C9 1.5289(16)
C1 C10 1.5368(17)
C1 C2 1.5370(17)
C1 C21 1.5668(16)
C2 O2 1.2035(15)
C2 C3 1.4812(17)
C3 C8 1.3855(17)
C3 C4 1.3862(17)
C4 C5 1.378(2)
C4 H4 0.9300
C5 C6 1.383(2)
C5 H5 0.9300
C6 C7 1.378(2)
C6 H6 0.9300
C7 C8 1.3868(17)
C7 H7 0.9300
C8 C9 1.4752(17)
C9 O1 1.2073(14)
C10 C11 1.5070(17)
C10 H10A 0.9700
C10 H10B 0.9700
C11 C12 1.3339(17)
C11 C19 1.4841(17)
C12 C13 1.4779(17)
C12 H12 0.9300
C13 C14 1.385(2)
C13 C18 1.3882(19)
C14 C15 1.387(2)
C14 H14 0.9300
C15 C16 1.370(2)
C15 H15 0.9300
C16 C17 1.372(3)
C16 H16 0.9300
C17 C18 1.386(2)
C17 H17 0.9300
C18 H18 0.9300
C19 O4 1.1970(15)
C19 O3 1.3297(16)
C20 O3 1.4374(17)
C20 H20A 0.9600
C20 H20B 0.9600
C20 H20C 0.9600
C21 C22 1.4985(18)
C21 H21A 0.9700
C21 H21B 0.9700
C22 C23 1.3359(18)
C22 C30 1.4911(19)
C23 C24 1.4735(18)
C23 H23 0.9300
C24 C29 1.3902(19)
C24 C25 1.3957(19)
C25 C26 1.381(2)
C25 H25 0.9300
C26 C27 1.369(2)
C26 H26 0.9300
C27 C28 1.376(2)
C27 H27 0.9300
C28 C29 1.379(2)
C28 H28 0.9300
C29 H29 0.9300
C30 O6 1.1994(17)
C30 O5 1.3354(17)
C31 O5 1.4453(19)
C31 H31A 0.9600
C31 H31B 0.9600
C31 H31C 0.9600

loop_
_geom_hbond_atom_site_label_D
_geom_hbond_atom_site_label_H
_geom_hbond_atom_site_label_A
_geom_hbond_site_symmetry_A
_geom_hbond_distance_DH
_geom_hbond_distance_HA
_geom_hbond_distance_DA
_geom_hbond_angle_DHA
C14 H14 O1 1 0.93 2.40 3.288(2) 161.0
C27 H27 O2 2_656 0.93 2.46 3.207(2) 137.3
C31 H31C Cg1 2_565 0.96 2.87 3.554(2) 129.0
C20 H20B Cg2 2_556 0.96 2.86 3.500(2) 125.0

loop_
_geom_torsion_atom_site_label_1
_geom_torsion_atom_site_label_2
_geom_torsion_atom_site_label_3
_geom_torsion_atom_site_label_4
_geom_torsion
C9 C1 C2 O2 -169.81(13)
C10 C1 C2 O2 -44.38(17)
C21 C1 C2 O2 73.58(15)
C9 C1 C2 C3 13.99(12)
C10 C1 C2 C3 139.42(10)
C21 C1 C2 C3 -102.62(10)
O2 C2 C3 C8 173.92(13)
C1 C2 C3 C8 -9.95(13)
O2 C2 C3 C4 -6.3(2)
C1 C2 C3 C4 169.83(12)
C8 C3 C4 C5 -0.54(19)
C2 C3 C4 C5 179.70(12)
C3 C4 C5 C6 -1.1(2)
C4 C5 C6 C7 1.5(2)
C5 C6 C7 C8 -0.2(2)
C4 C3 C8 C7 1.85(19)
C2 C3 C8 C7 -178.35(11)
C4 C3 C8 C9 -178.62(11)
C2 C3 C8 C9 1.18(14)
C6 C7 C8 C3 -1.47(19)
C6 C7 C8 C9 179.09(12)
C3 C8 C9 O1 -169.82(12)
C7 C8 C9 O1 9.7(2)
C3 C8 C9 C1 8.11(13)
C7 C8 C9 C1 -172.40(12)
C10 C1 C9 O1 39.12(17)
C2 C1 C9 O1 164.60(12)
C21 C1 C9 O1 -85.33(14)
C10 C1 C9 C8 -138.82(10)
C2 C1 C9 C8 -13.33(12)
C21 C1 C9 C8 96.74(11)
C9 C1 C10 C11 32.08(15)
C2 C1 C10 C11 -86.71(13)
C21 C1 C10 C11 158.36(10)
C1 C10 C11 C12 -126.37(13)
C1 C10 C11 C19 57.36(15)
C19 C11 C12 C13 -171.64(12)
C10 C11 C12 C13 12.2(2)
C11 C12 C13 C14 57.91(19)
C11 C12 C13 C18 -127.96(15)
C18 C13 C14 C15 -1.0(2)
C12 C13 C14 C15 173.24(14)
C13 C14 C15 C16 2.1(2)
C14 C15 C16 C17 -1.0(3)
C15 C16 C17 C18 -1.2(2)
C16 C17 C18 C13 2.3(2)
C14 C13 C18 C17 -1.2(2)
C12 C13 C18 C17 -175.45(13)
C12 C11 C19 O4 171.63(14)
C10 C11 C19 O4 -11.90(19)
C12 C11 C19 O3 -6.35(17)
C10 C11 C19 O3 170.13(11)
C9 C1 C21 C22 55.81(13)
C10 C1 C21 C22 -72.09(13)
C2 C1 C21 C22 165.52(10)
C1 C21 C22 C23 102.49(14)
C1 C21 C22 C30 -80.62(13)
C30 C22 C23 C24 -170.34(12)
C21 C22 C23 C24 6.4(2)
C22 C23 C24 C29 -142.60(15)
C22 C23 C24 C25 44.0(2)
C29 C24 C25 C26 -0.69(19)
C23 C24 C25 C26 172.75(13)
C24 C25 C26 C27 0.2(2)
C25 C26 C27 C28 0.5(2)
C26 C27 C28 C29 -0.6(2)
C27 C28 C29 C24 0.1(2)
C25 C24 C29 C28 0.6(2)
C23 C24 C29 C28 -173.17(13)
C23 C22 C30 O6 167.08(13)
C21 C22 C30 O6 -10.05(18)
C23 C22 C30 O5 -10.50(17)
C21 C22 C30 O5 172.37(11)
O4 C19 O3 C20 1.5(2)
C11 C19 O3 C20 179.47(13)
O6 C30 O5 C31 -0.5(2)
C22 C30 O5 C31 177.03(13)

loop_
_cod_related_entry_id
_cod_related_entry_database
_cod_related_entry_code
1 ChemSpider 30657670
